data_7010451
loop_
_publ_author_name
'Fabre, Paul-Louis'
'Galibert, Anne Marie'
'Soula, Brigitte'
'Dahan, Fran\,coise'
'Castan, Paule'

_publ_section_title
;
 Complexation of 3,4-bis(cyanamido)cyclobutane-1,2-dione dianion with
 copper. Crystal structures and spectroscopic data of copper-(I) and
 -(II) complexes
;
_journal_issue 9
_journal_name_full 'Journal of the Chemical Society, Dalton Transactions'
_journal_page_first 1529
_journal_paper_doi 10.1039/b009239h
_journal_year 2001
_chemical_formula_sum 'C84 H69 Cu2 N7 O2 P4'
_chemical_formula_weight 1459.42
_chemical_name_systematic
; 
? 
;
_space_group_IT_number 15
_symmetry_cell_setting monoclinic
_symmetry_space_group_name_Hall '-C 2yc'
_symmetry_space_group_name_H-M 'C 1 2/c 1'
_atom_sites_solution_hydrogens geom
_atom_sites_solution_primary direct
_atom_sites_solution_secondary difmap
_audit_creation_method SHELXL-97
_cell_angle_alpha 90.00
_cell_angle_beta 91.40(3)
_cell_angle_gamma 90.00
_cell_formula_units_Z 4
_cell_length_a 12.744(3)
_cell_length_b 22.012(4)
_cell_length_c 25.191(5)
_cell_measurement_temperature 160(2)
_cell_volume 7064(3)
_computing_cell_refinement 'STOE-IPDS software (Stoe, 2.87, 1997)'
_computing_data_collection 'STOE-IPDS software (Stoe, 2.87, 1997)'
_computing_data_reduction 'XRED (Stoe, 1.08, 1996)'
_computing_molecular_graphics 'ZORTEP (Zsolnai, 1996)'
_computing_structure_refinement 'SHELXL-97 (Sheldrick, 1997)'
_computing_structure_solution 'SHELXS-97 (Sheldrick, 1990)'
_diffrn_ambient_temperature 160(2)
_diffrn_measured_fraction_theta_full 0.462
_diffrn_measured_fraction_theta_max 0.462
_diffrn_measurement_device_type STOE-IPDS
_diffrn_measurement_method 'Imaging Plate Detector System'
_diffrn_radiation_monochromator graphite
_diffrn_radiation_source 'fine-focus sealed tube'
_diffrn_radiation_type MoK\a
_diffrn_radiation_wavelength 0.71073
_diffrn_reflns_av_R_equivalents 0.0460
_diffrn_reflns_av_sigmaI/netI 0.0368
_diffrn_reflns_limit_h_max 10
_diffrn_reflns_limit_h_min -14
_diffrn_reflns_limit_k_max 25
_diffrn_reflns_limit_k_min -25
_diffrn_reflns_limit_l_max 28
_diffrn_reflns_limit_l_min -26
_diffrn_reflns_number 12889
_diffrn_reflns_theta_full 24.27
_diffrn_reflns_theta_max 24.27
_diffrn_reflns_theta_min 1.85
_exptl_absorpt_coefficient_mu 0.748
_exptl_absorpt_correction_type none
_exptl_crystal_colour Yellow
_exptl_crystal_density_diffrn 1.372
_exptl_crystal_density_method 'not measured'
_exptl_crystal_description Parallelepiped
_exptl_crystal_F_000 3024
_exptl_crystal_size_max 0.50
_exptl_crystal_size_mid 0.30
_exptl_crystal_size_min 0.25
_refine_diff_density_max 0.476
_refine_diff_density_min -0.372
_refine_diff_density_rms 0.061
_refine_ls_extinction_method none
_refine_ls_goodness_of_fit_ref 1.033
_refine_ls_hydrogen_treatment mixed
_refine_ls_matrix_type full
_refine_ls_number_parameters 461
_refine_ls_number_reflns 5443
_refine_ls_number_restraints 0
_refine_ls_restrained_S_all 1.033
_refine_ls_R_factor_all 0.0485
_refine_ls_R_factor_gt 0.0406
_refine_ls_shift/su_max 0.010
_refine_ls_shift/su_mean 0.001
_refine_ls_structure_factor_coef Fsqd
_refine_ls_weighting_details 'w==1/[\s^2^(Fo^2^)+(0.0775P)^2^+2.4380P] where P==(Fo^2^+2Fc^2^)/3'
_refine_ls_weighting_scheme calc
_refine_ls_wR_factor_gt 0.1066
_refine_ls_wR_factor_ref 0.1126
_reflns_number_gt 4616
_reflns_number_total 5443
_reflns_threshold_expression >2sigma(I)
_cod_data_source_file b009239h.txt
_cod_data_source_block (1)
_cod_depositor_comments
;
The following automatic conversions were performed:
'_symmetry_cell_setting' value 'Monoclinic' changed to 'monoclinic'
according to '/home/saulius/struct/CIF-dictionaries/cif_core.dic'
dictionary named 'cif_core.dic' version 2.4.1 from
2010-06-29.

'_exptl_absorpt_correction_type' value 'None' changed to
'none' according to '/home/saulius/struct/CIF-dictionaries/cif_core.dic'
dictionary named 'cif_core.dic' version 2.4.1 from 2010-06-29.

Automatic conversion script
Id: cif_fix_enum 1527 2010-12-29 10:47:43Z saulius 

The following automatic conversions were performed:

'_refine_ls_weighting_scheme' value 'calc
w==1/[\s^2^(Fo^2^)+(0.0775P)^2^+2.4380P] where P==(Fo^2^+2Fc^2^)/3'
was changed to 'calc'. New tag '_refine_ls_weighting_details' was
created. The value of the new tag was set to
'w==1/[\s^2^(Fo^2^)+(0.0775P)^2^+2.4380P] where P==(Fo^2^+2Fc^2^)/3'.

Automatic conversion script
Id: cif_fix_values 3143 2015-03-26 13:38:13Z robertas 
;
_cod_original_sg_symbol_H-M C2/c
_cod_database_code 7010451

loop_
_symmetry_equiv_pos_as_xyz
'x, y, z'
'-x, y, -z+1/2'
'x+1/2, y+1/2, z'
'-x+1/2, y+1/2, -z+1/2'
'-x, -y, -z'
'x, -y, z-1/2'
'-x+1/2, -y+1/2, -z'
'x+1/2, -y+1/2, z-1/2'

loop_
_atom_site_label
_atom_site_type_symbol
_atom_site_fract_x
_atom_site_fract_y
_atom_site_fract_z
_atom_site_U_iso_or_equiv
_atom_site_adp_type
_atom_site_occupancy
_atom_site_calc_flag
_atom_site_refinement_flags
_atom_site_disorder_assembly
_atom_site_disorder_group
Cu Cu 0.40986(2) 0.216501(12) 0.376984(12) 0.02708(13) Uani 1 d . . .
P1 P 0.47939(5) 0.31024(3) 0.39684(3) 0.02962(17) Uani 1 d . . .
P2 P 0.43876(5) 0.13128(3) 0.42823(3) 0.02984(17) Uani 1 d . . .
O1 O 0.10848(17) 0.09588(9) 0.28721(9) 0.0485(5) Uani 1 d . . .
N1 N 0.2681(2) 0.22001(10) 0.34005(10) 0.0393(5) Uani 1 d . . .
N2 N 0.10563(19) 0.24339(10) 0.28916(10) 0.0397(5) Uani 1 d . . .
N3 N 0.5114(2) 0.18356(11) 0.31608(10) 0.0425(6) Uani 1 d . . .
C1 C 0.1902(2) 0.22712(11) 0.31611(11) 0.0348(6) Uani 1 d . . .
C2 C 0.0461(2) 0.19953(12) 0.26666(11) 0.0337(6) Uani 1 d . . .
C3 C 0.0489(2) 0.13327(12) 0.26699(12) 0.0381(6) Uani 1 d . . .
C4 C 0.5847(3) 0.15993(13) 0.30122(11) 0.0407(7) Uani 1 d . . .
C5 C 0.6784(3) 0.13087(18) 0.28341(15) 0.0656(10) Uani 1 d . . .
H5A H 0.6995 0.1492 0.2498 0.072 Uiso 1 calc R . .
H5B H 0.6650 0.0874 0.2781 0.072 Uiso 1 calc R . .
H5C H 0.7348 0.1362 0.3102 0.072 Uiso 1 calc R . .
C6 C 0.4405(2) 0.37295(11) 0.35362(11) 0.0329(6) Uani 1 d . . .
C7 C 0.3577(2) 0.36561(12) 0.31752(12) 0.0402(7) Uani 1 d . . .
H7 H 0.3216 0.3279 0.3153 0.044 Uiso 1 calc R . .
C8 C 0.3273(3) 0.41328(14) 0.28458(14) 0.0525(8) Uani 1 d . . .
H8 H 0.2705 0.4081 0.2599 0.058 Uiso 1 calc R . .
C9 C 0.3791(3) 0.46818(14) 0.28739(14) 0.0519(8) Uani 1 d . . .
H9 H 0.3576 0.5007 0.2649 0.057 Uiso 1 calc R . .
C10 C 0.4616(3) 0.47583(13) 0.32254(14) 0.0490(8) Uani 1 d . . .
H10 H 0.4977 0.5136 0.3242 0.054 Uiso 1 calc R . .
C11 C 0.4924(2) 0.42862(12) 0.35556(13) 0.0427(7) Uani 1 d . . .
H11 H 0.5497 0.4342 0.3799 0.047 Uiso 1 calc R . .
C12 C 0.4635(2) 0.33873(11) 0.46445(11) 0.0329(6) Uani 1 d . . .
C13 C 0.4375(3) 0.39851(13) 0.47699(13) 0.0450(7) Uani 1 d . . .
H13 H 0.4311 0.4280 0.4495 0.049 Uiso 1 calc R . .
C14 C 0.4208(3) 0.41535(15) 0.52932(14) 0.0514(8) Uani 1 d . . .
H14 H 0.4035 0.4563 0.5373 0.057 Uiso 1 calc R . .
C15 C 0.4292(3) 0.37342(15) 0.56942(13) 0.0498(8) Uani 1 d . . .
H15 H 0.4175 0.3853 0.6051 0.055 Uiso 1 calc R . .
C16 C 0.4544(3) 0.31442(14) 0.55811(12) 0.0463(7) Uani 1 d . . .
H16 H 0.4602 0.2853 0.5859 0.051 Uiso 1 calc R . .
C17 C 0.4714(2) 0.29723(13) 0.50583(12) 0.0387(6) Uani 1 d . . .
H17 H 0.4888 0.2562 0.4983 0.043 Uiso 1 calc R . .
C18 C 0.6210(2) 0.30825(11) 0.38759(11) 0.0318(6) Uani 1 d . . .
C19 C 0.6948(2) 0.30674(11) 0.42860(12) 0.0358(6) Uani 1 d . . .
H19 H 0.6732 0.3118 0.4642 0.039 Uiso 1 calc R . .
C20 C 0.8004(2) 0.29783(13) 0.41840(14) 0.0447(7) Uani 1 d . . .
H20 H 0.8506 0.2971 0.4469 0.049 Uiso 1 calc R . .
C21 C 0.8325(2) 0.29003(12) 0.36714(14) 0.0466(8) Uani 1 d . . .
H21 H 0.9045 0.2829 0.3604 0.051 Uiso 1 calc R . .
C22 C 0.7608(2) 0.29258(12) 0.32571(13) 0.0432(7) Uani 1 d . . .
H22 H 0.7833 0.2882 0.2902 0.048 Uiso 1 calc R . .
C23 C 0.6550(2) 0.30159(12) 0.33576(12) 0.0374(6) Uani 1 d . . .
H23 H 0.6055 0.3032 0.3070 0.041 Uiso 1 calc R . .
C24 C 0.5743(2) 0.10390(11) 0.42491(10) 0.0314(6) Uani 1 d . . .
C25 C 0.6550(2) 0.14554(12) 0.43224(11) 0.0379(6) Uani 1 d . . .
H25 H 0.6386 0.1869 0.4391 0.042 Uiso 1 calc R . .
C26 C 0.7585(2) 0.12795(13) 0.42973(12) 0.0432(7) Uani 1 d . . .
H26 H 0.8128 0.1569 0.4354 0.048 Uiso 1 calc R . .
C27 C 0.7834(3) 0.06808(14) 0.41890(13) 0.0468(7) Uani 1 d . . .
H27 H 0.8547 0.0558 0.4169 0.051 Uiso 1 calc R . .
C28 C 0.7041(3) 0.02671(14) 0.41116(14) 0.0502(8) Uani 1 d . . .
H28 H 0.7206 -0.0145 0.4037 0.055 Uiso 1 calc R . .
C29 C 0.6000(2) 0.04438(12) 0.41408(13) 0.0414(7) Uani 1 d . . .
H29 H 0.5459 0.0152 0.4086 0.046 Uiso 1 calc R . .
C30 C 0.3633(2) 0.06428(11) 0.40867(11) 0.0332(6) Uani 1 d . . .
C31 C 0.3294(2) 0.02143(12) 0.44427(12) 0.0387(6) Uani 1 d . . .
H31 H 0.3397 0.0281 0.4813 0.043 Uiso 1 calc R . .
C32 C 0.2806(3) -0.03103(12) 0.42666(14) 0.0452(7) Uani 1 d . . .
H32 H 0.2578 -0.0603 0.4516 0.050 Uiso 1 calc R . .
C33 C 0.2650(2) -0.04101(12) 0.37325(14) 0.0460(7) Uani 1 d . . .
H33 H 0.2324 -0.0775 0.3612 0.051 Uiso 1 calc R . .
C34 C 0.2963(3) 0.00156(14) 0.33751(15) 0.0584(9) Uani 1 d . . .
H34 H 0.2848 -0.0051 0.3006 0.064 Uiso 1 calc R . .
C35 C 0.3453(3) 0.05489(14) 0.35522(13) 0.0562(9) Uani 1 d . . .
H35 H 0.3662 0.0847 0.3303 0.062 Uiso 1 calc R . .
C36 C 0.4162(2) 0.13603(11) 0.49902(10) 0.0307(6) Uani 1 d . . .
C37 C 0.3280(2) 0.16756(12) 0.51516(11) 0.0373(6) Uani 1 d . . .
H37 H 0.2818 0.1855 0.4895 0.041 Uiso 1 calc R . .
C38 C 0.3076(2) 0.17276(14) 0.56890(13) 0.0443(7) Uani 1 d . . .
H38 H 0.2471 0.1940 0.5799 0.049 Uiso 1 calc R . .
C39 C 0.3748(2) 0.14717(13) 0.60623(12) 0.0420(7) Uani 1 d . . .
H39 H 0.3612 0.1515 0.6430 0.046 Uiso 1 calc R . .
C40 C 0.4613(2) 0.11542(12) 0.59047(11) 0.0394(6) Uani 1 d . . .
H40 H 0.5067 0.0971 0.6163 0.043 Uiso 1 calc R . .
C41 C 0.4828(2) 0.10997(11) 0.53696(11) 0.0350(6) Uani 1 d . . .
H41 H 0.5433 0.0883 0.5263 0.038 Uiso 1 calc R . .
N01 N 0.5000 0.1149(3) 0.7500 0.115(2) Uani 1 d S . .
C01 C 0.5000 0.0623(3) 0.7500 0.133(4) Uani 1 d S . .
C02 C 0.4705(14) 0.0026(4) 0.7320(5) 0.115(7) Uani 0.50 d P . .

loop_
_atom_site_aniso_label
_atom_site_aniso_U_11
_atom_site_aniso_U_22
_atom_site_aniso_U_33
_atom_site_aniso_U_23
_atom_site_aniso_U_13
_atom_site_aniso_U_12
Cu 0.02719(19) 0.02644(19) 0.0275(2) 0.00095(11) -0.00084(13) -0.00297(11)
P1 0.0271(4) 0.0313(3) 0.0305(4) 0.0019(2) 0.0016(3) -0.0013(2)
P2 0.0313(4) 0.0295(3) 0.0288(4) -0.0006(2) 0.0020(3) -0.0039(2)
O1 0.0449(13) 0.0356(10) 0.0645(14) 0.0010(9) -0.0121(11) 0.0005(9)
N1 0.0377(15) 0.0416(12) 0.0384(14) -0.0055(10) -0.0005(12) -0.0056(10)
N2 0.0395(14) 0.0333(11) 0.0459(14) 0.0014(10) -0.0049(12) 0.0016(10)
N3 0.0492(17) 0.0462(13) 0.0321(13) -0.0011(10) 0.0001(12) -0.0053(12)
C1 0.0404(17) 0.0300(12) 0.0341(15) -0.0033(10) 0.0050(14) -0.0062(11)
C2 0.0292(13) 0.0414(14) 0.0307(13) -0.0021(11) 0.0027(11) -0.0007(11)
C3 0.0365(15) 0.0414(15) 0.0363(15) -0.0003(12) -0.0008(12) -0.0012(12)
C4 0.0501(19) 0.0436(15) 0.0285(14) -0.0010(11) 0.0032(14) -0.0025(13)
C5 0.069(3) 0.077(2) 0.052(2) -0.0025(17) 0.0162(19) 0.0170(19)
C6 0.0283(14) 0.0367(13) 0.0339(14) 0.0039(10) 0.0068(12) 0.0005(10)
C7 0.0427(17) 0.0390(14) 0.0388(16) 0.0058(11) -0.0008(14) -0.0025(12)
C8 0.055(2) 0.0548(17) 0.0470(18) 0.0130(14) -0.0102(16) 0.0055(15)
C9 0.061(2) 0.0432(16) 0.0513(19) 0.0164(13) 0.0041(17) 0.0050(14)
C10 0.052(2) 0.0345(14) 0.061(2) 0.0081(13) 0.0132(17) -0.0028(12)
C11 0.0385(16) 0.0384(14) 0.0513(18) 0.0051(12) 0.0021(14) -0.0044(12)
C12 0.0268(13) 0.0382(13) 0.0338(14) -0.0019(11) 0.0007(11) -0.0036(10)
C13 0.0471(18) 0.0407(14) 0.0471(18) -0.0030(13) 0.0005(15) 0.0058(12)
C14 0.0469(18) 0.0528(17) 0.055(2) -0.0194(15) 0.0037(16) 0.0074(14)
C15 0.0419(18) 0.071(2) 0.0371(17) -0.0132(15) 0.0059(14) -0.0058(15)
C16 0.0458(18) 0.0579(18) 0.0354(16) 0.0006(13) 0.0015(14) -0.0089(14)
C17 0.0403(16) 0.0391(13) 0.0366(15) -0.0021(11) 0.0025(13) -0.0039(11)
C18 0.0294(14) 0.0267(12) 0.0392(15) 0.0024(10) 0.0024(12) -0.0051(10)
C19 0.0336(15) 0.0354(13) 0.0382(15) 0.0040(11) -0.0009(13) -0.0048(11)
C20 0.0309(15) 0.0433(14) 0.060(2) 0.0027(13) -0.0071(14) -0.0025(12)
C21 0.0293(15) 0.0405(15) 0.070(2) -0.0032(13) 0.0111(16) -0.0007(11)
C22 0.0376(17) 0.0421(15) 0.0506(19) -0.0052(12) 0.0147(15) -0.0044(12)
C23 0.0351(15) 0.0344(13) 0.0428(16) -0.0034(11) 0.0024(13) -0.0041(11)
C24 0.0361(15) 0.0347(13) 0.0237(13) 0.0021(10) 0.0037(11) -0.0024(10)
C25 0.0383(16) 0.0381(13) 0.0373(15) -0.0009(11) 0.0003(13) -0.0042(11)
C26 0.0349(16) 0.0502(16) 0.0447(17) -0.0017(13) 0.0031(14) -0.0082(12)
C27 0.0356(16) 0.0559(17) 0.0490(18) -0.0017(14) 0.0064(14) 0.0050(13)
C28 0.0457(19) 0.0431(16) 0.062(2) -0.0049(14) 0.0093(16) 0.0036(13)
C29 0.0363(16) 0.0372(14) 0.0509(18) -0.0050(12) 0.0048(14) -0.0029(11)
C30 0.0312(14) 0.0293(12) 0.0390(15) -0.0012(10) -0.0019(12) -0.0025(10)
C31 0.0384(16) 0.0372(14) 0.0406(16) -0.0016(11) 0.0056(13) -0.0026(11)
C32 0.0441(17) 0.0326(13) 0.059(2) 0.0019(12) 0.0082(15) -0.0069(12)
C33 0.0338(15) 0.0337(14) 0.070(2) -0.0067(13) -0.0066(15) -0.0040(11)
C34 0.076(3) 0.0510(18) 0.0471(19) -0.0072(14) -0.0190(18) -0.0157(16)
C35 0.081(3) 0.0426(16) 0.0441(18) 0.0050(13) -0.0145(18) -0.0206(16)
C36 0.0304(14) 0.0292(12) 0.0325(14) -0.0015(10) 0.0008(11) -0.0062(10)
C37 0.0302(14) 0.0450(14) 0.0365(15) -0.0016(11) 0.0007(12) -0.0015(11)
C38 0.0335(16) 0.0545(17) 0.0452(18) -0.0127(13) 0.0064(14) -0.0023(12)
C39 0.0425(17) 0.0540(16) 0.0297(15) -0.0073(12) 0.0059(13) -0.0106(13)
C40 0.0432(17) 0.0433(14) 0.0315(14) -0.0010(11) -0.0002(13) -0.0022(12)
C41 0.0345(15) 0.0339(13) 0.0367(15) -0.0020(11) 0.0021(12) -0.0003(11)
N01 0.139(7) 0.088(4) 0.114(5) 0.000 -0.041(5) 0.000
C01 0.121(7) 0.097(6) 0.185(10) 0.000 0.105(7) 0.000
C02 0.154(18) 0.074(5) 0.119(13) -0.017(6) 0.080(12) -0.030(7)

loop_
_atom_type_symbol
_atom_type_description
_atom_type_scat_dispersion_real
_atom_type_scat_dispersion_imag
_atom_type_scat_source
C C 0.0033 0.0016 'International Tables Vol C Tables 4.2.6.8 and 6.1.1.4'
H H 0.0000 0.0000 'International Tables Vol C Tables 4.2.6.8 and 6.1.1.4'
N N 0.0061 0.0033 'International Tables Vol C Tables 4.2.6.8 and 6.1.1.4'
O O 0.0106 0.0060 'International Tables Vol C Tables 4.2.6.8 and 6.1.1.4'
P P 0.1023 0.0942 'International Tables Vol C Tables 4.2.6.8 and 6.1.1.4'
Cu Cu 0.3201 1.2651 'International Tables Vol C Tables 4.2.6.8 and 6.1.1.4'

loop_
_geom_angle_atom_site_label_1
_geom_angle_atom_site_label_2
_geom_angle_atom_site_label_3
_geom_angle
_geom_angle_site_symmetry_1
_geom_angle_site_symmetry_3
_geom_angle_publ_flag
N1 Cu N3 103.37(10) . . ?
N1 Cu P1 113.79(6) . . ?
N3 Cu P1 102.83(7) . . ?
N1 Cu P2 114.84(7) . . ?
N3 Cu P2 91.97(7) . . ?
P1 Cu P2 123.69(3) . . ?
C6 P1 C18 101.38(12) . . ?
C6 P1 C12 105.20(12) . . ?
C18 P1 C12 105.01(13) . . ?
C6 P1 Cu 116.97(9) . . ?
C18 P1 Cu 109.15(8) . . ?
C12 P1 Cu 117.37(9) . . ?
C36 P2 C30 102.54(12) . . ?
C36 P2 C24 103.62(12) . . ?
C30 P2 C24 102.30(12) . . ?
C36 P2 Cu 118.47(8) . . ?
C30 P2 Cu 115.59(9) . . ?
C24 P2 Cu 112.36(8) . . ?
C1 N1 Cu 173.1(2) . . ?
C1 N2 C2 118.1(2) . . ?
C4 N3 Cu 153.8(2) . . ?
N1 C1 N2 171.8(3) . . ?
N2 C2 C2 134.11(16) . 2 ?
N2 C2 C3 134.6(3) . . ?
C2 C2 C3 91.32(15) 2 . ?
O1 C3 C2 133.6(3) . . ?
O1 C3 C3 137.68(16) . 2 ?
C2 C3 C3 88.67(15) . 2 ?
N3 C4 C5 178.7(3) . . ?
C7 C6 C11 118.6(2) . . ?
C7 C6 P1 119.7(2) . . ?
C11 C6 P1 121.6(2) . . ?
C6 C7 C8 120.1(3) . . ?
C9 C8 C7 120.4(3) . . ?
C10 C9 C8 120.1(3) . . ?
C9 C10 C11 119.9(3) . . ?
C10 C11 C6 120.9(3) . . ?
C17 C12 C13 117.6(3) . . ?
C17 C12 P1 117.7(2) . . ?
C13 C12 P1 124.5(2) . . ?
C14 C13 C12 120.6(3) . . ?
C15 C14 C13 120.6(3) . . ?
C16 C15 C14 120.0(3) . . ?
C15 C16 C17 119.8(3) . . ?
C12 C17 C16 121.4(3) . . ?
C19 C18 C23 118.5(3) . . ?
C19 C18 P1 124.2(2) . . ?
C23 C18 P1 116.9(2) . . ?
C18 C19 C20 120.7(3) . . ?
C21 C20 C19 120.2(3) . . ?
C22 C21 C20 120.1(3) . . ?
C21 C22 C23 119.9(3) . . ?
C22 C23 C18 120.7(3) . . ?
C29 C24 C25 118.4(3) . . ?
C29 C24 P2 123.4(2) . . ?
C25 C24 P2 118.2(2) . . ?
C26 C25 C24 121.1(3) . . ?
C25 C26 C27 120.1(3) . . ?
C28 C27 C26 119.3(3) . . ?
C27 C28 C29 120.6(3) . . ?
C24 C29 C28 120.6(3) . . ?
C35 C30 C31 119.1(2) . . ?
C35 C30 P2 117.4(2) . . ?
C31 C30 P2 123.4(2) . . ?
C30 C31 C32 120.6(3) . . ?
C33 C32 C31 120.2(3) . . ?
C34 C33 C32 119.9(3) . . ?
C33 C34 C35 120.1(3) . . ?
C30 C35 C34 120.1(3) . . ?
C41 C36 C37 119.4(3) . . ?
C41 C36 P2 123.0(2) . . ?
C37 C36 P2 117.7(2) . . ?
C38 C37 C36 119.9(3) . . ?
C39 C38 C37 120.2(3) . . ?
C40 C39 C38 120.1(3) . . ?
C39 C40 C41 120.3(3) . . ?
C36 C41 C40 120.1(3) . . ?
C02 C01 C02 47.8(11) 2_656 . ?
C02 C01 N01 156.1(5) 2_656 . ?
C02 C01 N01 156.1(5) . . ?
C02 C02 C01 66.1(5) 2_656 . ?

loop_
_geom_bond_atom_site_label_1
_geom_bond_atom_site_label_2
_geom_bond_distance
_geom_bond_site_symmetry_2
_geom_bond_publ_flag
Cu N1 2.013(3) . ?
Cu N3 2.157(3) . ?
Cu P1 2.2959(8) . ?
Cu P2 2.3018(8) . ?
P1 C6 1.819(3) . ?
P1 C18 1.826(3) . ?
P1 C12 1.831(3) . ?
P2 C36 1.816(3) . ?
P2 C30 1.822(3) . ?
P2 C24 1.833(3) . ?
O1 C3 1.223(4) . ?
N1 C1 1.160(4) . ?
N2 C1 1.309(4) . ?
N2 C2 1.345(4) . ?
N3 C4 1.140(4) . ?
C2 C2 1.427(6) 2 ?
C2 C3 1.459(4) . ?
C3 C3 1.494(6) 2 ?
C4 C5 1.437(5) . ?
C6 C7 1.386(4) . ?
C6 C11 1.392(4) . ?
C7 C8 1.387(4) . ?
C8 C9 1.378(5) . ?
C9 C10 1.368(5) . ?
C10 C11 1.382(4) . ?
C12 C17 1.388(4) . ?
C12 C13 1.395(4) . ?
C13 C14 1.390(5) . ?
C14 C15 1.371(5) . ?
C15 C16 1.369(5) . ?
C16 C17 1.392(4) . ?
C18 C19 1.380(4) . ?
C18 C23 1.393(4) . ?
C19 C20 1.390(4) . ?
C20 C21 1.375(5) . ?
C21 C22 1.372(5) . ?
C22 C23 1.392(4) . ?
C24 C29 1.379(4) . ?
C24 C25 1.386(4) . ?
C25 C26 1.378(4) . ?
C26 C27 1.384(4) . ?
C27 C28 1.371(5) . ?
C28 C29 1.386(4) . ?
C30 C35 1.376(4) . ?
C30 C31 1.378(4) . ?
C31 C32 1.379(4) . ?
C32 C33 1.373(5) . ?
C33 C34 1.366(5) . ?
C34 C35 1.398(4) . ?
C36 C41 1.387(4) . ?
C36 C37 1.390(4) . ?
C37 C38 1.390(4) . ?
C38 C39 1.377(5) . ?
C39 C40 1.373(4) . ?
C40 C41 1.387(4) . ?
N01 C01 1.157(9) . ?
C01 C02 1.436(11) 2_656 ?
C01 C02 1.436(11) . ?
C02 C02 1.16(3) 2_656 ?
